data_7205862
loop_
_publ_author_name
'Chen, Min'
'Chen, Man-Sheng'
'Okamura, Taka-aki'
'Lv, Mei-Fang'
'Sun, Wei-Yin'
'Ueyama, Norikazu'

_publ_section_title
;
 A series of silver(i)--lanthanide(iii) heterometallic coordination
 polymers: syntheses, structures and photoluminescent properties
;
_journal_issue 11
_journal_name_full CrystEngComm
_journal_page_first 3801
_journal_paper_doi 10.1039/c0ce00921k
_journal_volume 13
_journal_year 2011
_chemical_formula_moiety 'C20 H18 Ag N6 O12 Tb'
_chemical_formula_sum 'C20 H18 Ag N6 O12 Tb'
_chemical_formula_weight 801.19
_chemical_name_systematic
;
?
;
_space_group_IT_number 2
_symmetry_cell_setting triclinic
_symmetry_Int_Tables_number 2
_symmetry_space_group_name_Hall '-P 1'
_symmetry_space_group_name_H-M 'P -1'
_atom_sites_solution_hydrogens geom
_atom_sites_solution_primary direct
_atom_sites_solution_secondary difmap
_audit_creation_date 2011-03-04
_audit_creation_method SHELXL-97
_cell_angle_alpha 79.526(13)
_cell_angle_beta 77.666(14)
_cell_angle_gamma 80.439(15)
_cell_formula_units_Z 2
_cell_length_a 6.755(3)
_cell_length_b 12.104(4)
_cell_length_c 14.524(5)
_cell_measurement_reflns_used 10280
_cell_measurement_temperature 200
_cell_measurement_theta_max 27.5
_cell_measurement_theta_min 3.1
_cell_volume 1130.7(7)
_computing_structure_refinement 'SHELXL-97 (Sheldrick, 2008)'
_computing_structure_solution 'SIR92 (Altomare et al., 1994)'
_diffrn_ambient_temperature 200
_diffrn_detector_area_resol_mean 10.00
_diffrn_measured_fraction_theta_full 0.992
_diffrn_measured_fraction_theta_max 0.992
_diffrn_measurement_device_type 'Rigaku RAXIS-RAPID II'
_diffrn_measurement_method \w
_diffrn_radiation_source
;
MicroMax-007HF microfocus rotating anode X-ray generator
;
_diffrn_radiation_type MoK\a
_diffrn_radiation_wavelength 0.71075
_diffrn_reflns_av_R_equivalents 0.0342
_diffrn_reflns_av_sigmaI/netI 0.0371
_diffrn_reflns_limit_h_max 8
_diffrn_reflns_limit_h_min -8
_diffrn_reflns_limit_k_max 15
_diffrn_reflns_limit_k_min -15
_diffrn_reflns_limit_l_max 18
_diffrn_reflns_limit_l_min -18
_diffrn_reflns_number 10769
_diffrn_reflns_theta_full 27.48
_diffrn_reflns_theta_max 27.48
_diffrn_reflns_theta_min 3.11
_exptl_absorpt_coefficient_mu 4.052
_exptl_absorpt_correction_T_max 0.8547
_exptl_absorpt_correction_T_min 0.6874
_exptl_absorpt_correction_type multi-scan
_exptl_absorpt_process_details 'ABSCOR (Rigaku, 1995)'
_exptl_crystal_colour colorless
_exptl_crystal_density_diffrn 2.353
_exptl_crystal_density_method 'not measured'
_exptl_crystal_description block
_exptl_crystal_F_000 776
_exptl_crystal_size_max 0.10
_exptl_crystal_size_mid 0.08
_exptl_crystal_size_min 0.04
_refine_diff_density_max 1.038
_refine_diff_density_min -0.683
_refine_diff_density_rms 0.188
_refine_ls_extinction_method none
_refine_ls_goodness_of_fit_ref 1.088
_refine_ls_hydrogen_treatment mixed
_refine_ls_matrix_type full
_refine_ls_number_parameters 388
_refine_ls_number_reflns 5148
_refine_ls_number_restraints 12
_refine_ls_restrained_S_all 1.087
_refine_ls_R_factor_all 0.0262
_refine_ls_R_factor_gt 0.0220
_refine_ls_shift/su_max 0.002
_refine_ls_shift/su_mean 0.000
_refine_ls_structure_factor_coef Fsqd
_refine_ls_weighting_details 'calc w=1/[\s^2^(Fo^2^)+(0.0250P)^2^+0.9202P] where P=(Fo^2^+2Fc^2^)/3'
_refine_ls_weighting_scheme calc
_refine_ls_wR_factor_gt 0.0536
_refine_ls_wR_factor_ref 0.0543
_reflns_number_gt 4829
_reflns_number_total 5148
_reflns_threshold_expression I>2\s(I)
_cod_data_source_file c0ce00921k.txt
_cod_data_source_block 3
_cod_database_code 7205862

loop_
_symmetry_equiv_pos_as_xyz
'x, y, z'
'-x, -y, -z'

loop_
_atom_site_label
_atom_site_type_symbol
_atom_site_fract_x
_atom_site_fract_y
_atom_site_fract_z
_atom_site_U_iso_or_equiv
_atom_site_adp_type
_atom_site_occupancy
_atom_site_symmetry_multiplicity
_atom_site_calc_flag
_atom_site_refinement_flags
_atom_site_disorder_assembly
_atom_site_disorder_group
Tb1 Tb 0.839335(17) 0.982873(10) 0.804873(8) 0.01069(5) Uani 1 1 d D . .
Ag1 Ag -0.26870(3) 0.576259(19) 0.492476(14) 0.01890(6) Uani 1 1 d . . .
O1 O 0.8720(3) 0.94466(17) 0.64147(13) 0.0178(4) Uani 1 1 d . . .
O2 O 0.5644(3) 0.94831(17) 0.73032(14) 0.0174(4) Uani 1 1 d . . .
O3 O 0.8948(3) 0.93300(18) 0.29076(14) 0.0210(4) Uani 1 1 d . . .
O4 O 0.6978(3) 0.82447(16) 0.25400(13) 0.0174(4) Uani 1 1 d . . .
O5 O 0.8297(3) 0.77649(16) 0.82119(13) 0.0202(4) Uani 1 1 d . . .
O6 O 0.7636(3) 0.85136(16) 0.95302(14) 0.0191(4) Uani 1 1 d . . .
O7 O 0.8127(3) 0.35571(17) 0.84192(14) 0.0198(4) Uani 1 1 d . . .
O8 O 0.7729(3) 0.25206(16) 0.98730(15) 0.0230(4) Uani 1 1 d . . .
O9 O 1.1774(3) 0.87159(18) 0.83272(15) 0.0208(4) Uani 1 1 d D . .
H11 H 1.282(4) 0.900(3) 0.807(2) 0.025 Uiso 1 1 d D . .
H12 H 1.185(5) 0.832(3) 0.8844(14) 0.025 Uiso 1 1 d D . .
O10 O 0.9353(4) 1.0719(2) 0.9164(2) 0.0393(7) Uani 1 1 d D . .
H13 H 0.889(6) 1.130(2) 0.941(3) 0.047 Uiso 1 1 d D . .
H14 H 0.972(14) 1.026(4) 0.961(3) 0.047 Uiso 0.50 1 d PD . .
H14B H 1.048(5) 1.088(5) 0.884(3) 0.047 Uiso 0.50 1 d PD . .
O11 O 0.7210(3) 1.19077(19) 0.75042(17) 0.0246(5) Uani 1 1 d D . .
H15 H 0.599(3) 1.193(3) 0.761(3) 0.030 Uiso 1 1 d D . .
H16 H 0.742(6) 1.235(3) 0.784(2) 0.030 Uiso 1 1 d D . .
O12 O 0.4895(3) 1.0447(2) 0.89415(16) 0.0270(5) Uani 1 1 d D . .
H17 H 0.408(5) 1.067(3) 0.858(2) 0.032 Uiso 1 1 d D . .
H18 H 0.447(6) 1.068(3) 0.9466(18) 0.032 Uiso 1 1 d D . .
N11 N 0.1943(3) 0.73479(19) 0.55955(15) 0.0123(4) Uani 1 1 d . . .
N12 N -0.0443(3) 0.6413(2) 0.54663(17) 0.0166(5) Uani 1 1 d . . .
N13 N -0.0610(3) 0.6456(2) 0.64263(17) 0.0166(5) Uani 1 1 d . . .
N111 N 0.6371(3) 0.52615(19) 1.22046(16) 0.0126(4) Uani 1 1 d . . .
N112 N 0.4846(3) 0.4890(2) 1.36842(16) 0.0172(5) Uani 1 1 d . . .
N113 N 0.6482(3) 0.54559(19) 1.36513(16) 0.0153(4) Uani 1 1 d . . .
C1 C 0.3720(4) 0.7918(2) 0.53579(19) 0.0121(5) Uani 1 1 d . . .
C2 C 0.4374(4) 0.8342(2) 0.60414(18) 0.0135(5) Uani 1 1 d . . .
H1 H 0.3625 0.8286 0.6677 0.016 Uiso 1 1 calc R . .
C3 C 0.6153(4) 0.8855(2) 0.57858(18) 0.0120(5) Uani 1 1 d . . .
C4 C 0.7227(4) 0.8971(2) 0.48417(18) 0.0124(5) Uani 1 1 d . . .
H2 H 0.8433 0.9328 0.4671 0.015 Uiso 1 1 calc R . .
C5 C 0.6510(4) 0.8558(2) 0.41562(18) 0.0124(5) Uani 1 1 d . . .
C6 C 0.4769(4) 0.8019(2) 0.44218(19) 0.0129(5) Uani 1 1 d . . .
H3 H 0.4295 0.7718 0.3961 0.015 Uiso 1 1 calc R . .
C11 C 0.1070(4) 0.6955(2) 0.49894(19) 0.0164(5) Uani 1 1 d . . .
H4 H 0.1492 0.7057 0.4316 0.020 Uiso 1 1 calc R . .
C12 C 0.0825(4) 0.7024(2) 0.64790(19) 0.0150(5) Uani 1 1 d . . .
H5 H 0.1067 0.7192 0.7056 0.018 Uiso 1 1 calc R . .
C31 C 0.6894(4) 0.9291(2) 0.65391(18) 0.0119(5) Uani 1 1 d . . .
C51 C 0.7560(4) 0.8714(2) 0.31128(18) 0.0123(5) Uani 1 1 d . . .
C101 C 0.6855(4) 0.5364(2) 1.11825(18) 0.0124(5) Uani 1 1 d . . .
C102 C 0.7097(4) 0.6420(2) 1.06637(18) 0.0127(5) Uani 1 1 d . . .
H6 H 0.6929 0.7065 1.0974 0.015 Uiso 1 1 calc R . .
C103 C 0.7592(4) 0.6520(2) 0.96729(18) 0.0120(5) Uani 1 1 d . . .
C104 C 0.7848(4) 0.5559(2) 0.92304(18) 0.0123(5) Uani 1 1 d . . .
H7 H 0.8198 0.5629 0.8555 0.015 Uiso 1 1 calc R . .
C105 C 0.7594(4) 0.4498(2) 0.97720(18) 0.0124(5) Uani 1 1 d . . .
C106 C 0.7097(4) 0.4401(2) 1.07631(19) 0.0134(5) Uani 1 1 d . . .
H8 H 0.6928 0.3685 1.1144 0.016 Uiso 1 1 calc R . .
C111 C 0.4806(4) 0.4786(2) 1.2814(2) 0.0181(5) Uani 1 1 d . . .
H9 H 0.3829 0.4430 1.2631 0.022 Uiso 1 1 calc R . .
C112 C 0.7369(4) 0.5673(2) 1.27550(19) 0.0148(5) Uani 1 1 d . . .
H10 H 0.8533 0.6060 1.2527 0.018 Uiso 1 1 calc R . .
C131 C 0.7850(4) 0.7663(2) 0.91002(18) 0.0133(5) Uani 1 1 d . . .
C151 C 0.7847(4) 0.3445(2) 0.93109(19) 0.0140(5) Uani 1 1 d . . .

loop_
_atom_site_aniso_label
_atom_site_aniso_U_11
_atom_site_aniso_U_22
_atom_site_aniso_U_33
_atom_site_aniso_U_23
_atom_site_aniso_U_13
_atom_site_aniso_U_12
Tb1 0.01491(7) 0.01021(7) 0.00707(7) -0.00135(4) -0.00038(4) -0.00415(4)
Ag1 0.02124(10) 0.02619(12) 0.01214(10) -0.00480(8) -0.00241(8) -0.01023(8)
O1 0.0199(9) 0.0260(11) 0.0102(9) -0.0046(8) -0.0010(7) -0.0114(8)
O2 0.0168(9) 0.0235(10) 0.0142(9) -0.0091(8) -0.0036(7) -0.0011(7)
O3 0.0194(9) 0.0300(11) 0.0136(9) -0.0012(8) 0.0013(8) -0.0114(8)
O4 0.0211(9) 0.0191(10) 0.0123(9) -0.0049(8) -0.0034(7) -0.0007(7)
O5 0.0370(11) 0.0142(9) 0.0085(9) -0.0007(7) 0.0004(8) -0.0080(8)
O6 0.0297(10) 0.0130(9) 0.0126(9) -0.0022(7) 0.0016(8) -0.0045(8)
O7 0.0286(10) 0.0185(10) 0.0130(9) -0.0048(8) -0.0033(8) -0.0030(8)
O8 0.0399(12) 0.0112(9) 0.0161(10) -0.0032(8) -0.0041(9) 0.0011(8)
O9 0.0192(9) 0.0231(11) 0.0175(10) 0.0024(8) -0.0041(8) -0.0010(8)
O10 0.0459(14) 0.0361(14) 0.0483(16) -0.0334(13) -0.0328(13) 0.0203(11)
O11 0.0230(10) 0.0223(11) 0.0306(12) -0.0084(9) -0.0074(9) -0.0009(9)
O12 0.0257(11) 0.0365(13) 0.0160(11) -0.0080(10) -0.0001(9) 0.0037(9)
N11 0.0121(9) 0.0142(10) 0.0106(10) -0.0034(8) 0.0008(8) -0.0040(8)
N12 0.0166(10) 0.0203(12) 0.0143(11) -0.0036(9) -0.0026(9) -0.0056(9)
N13 0.0178(10) 0.0188(12) 0.0142(11) -0.0036(9) -0.0017(9) -0.0058(9)
N111 0.0156(10) 0.0136(10) 0.0074(10) 0.0000(8) -0.0005(8) -0.0021(8)
N112 0.0179(10) 0.0227(12) 0.0113(11) -0.0006(9) -0.0006(9) -0.0083(9)
N113 0.0185(10) 0.0164(11) 0.0117(11) -0.0021(9) -0.0007(8) -0.0068(8)
C1 0.0122(10) 0.0103(11) 0.0138(12) -0.0012(9) -0.0019(9) -0.0028(9)
C2 0.0152(11) 0.0130(12) 0.0109(12) -0.0017(10) -0.0005(9) -0.0004(9)
C3 0.0146(11) 0.0096(11) 0.0117(12) -0.0009(9) -0.0040(9) -0.0004(9)
C4 0.0132(11) 0.0120(12) 0.0118(12) -0.0004(9) -0.0029(9) -0.0020(9)
C5 0.0137(11) 0.0117(12) 0.0109(12) -0.0012(9) -0.0017(9) -0.0011(9)
C6 0.0139(11) 0.0137(12) 0.0113(12) -0.0031(10) -0.0014(9) -0.0026(9)
C11 0.0156(11) 0.0217(14) 0.0132(12) -0.0039(11) -0.0019(10) -0.0059(10)
C12 0.0155(11) 0.0171(13) 0.0128(12) -0.0050(10) -0.0002(10) -0.0036(10)
C31 0.0170(11) 0.0087(11) 0.0097(11) -0.0007(9) -0.0033(9) -0.0006(9)
C51 0.0118(11) 0.0136(12) 0.0098(11) 0.0000(9) -0.0013(9) -0.0002(9)
C101 0.0131(11) 0.0163(12) 0.0067(11) 0.0001(9) -0.0010(9) -0.0020(9)
C102 0.0130(11) 0.0119(12) 0.0133(12) -0.0052(10) -0.0010(9) -0.0002(9)
C103 0.0124(11) 0.0124(12) 0.0103(11) 0.0005(9) -0.0017(9) -0.0017(9)
C104 0.0125(11) 0.0149(12) 0.0090(11) -0.0019(10) -0.0008(9) -0.0019(9)
C105 0.0120(10) 0.0128(12) 0.0131(12) -0.0039(10) -0.0031(9) -0.0007(9)
C106 0.0155(11) 0.0103(12) 0.0140(12) -0.0005(10) -0.0024(10) -0.0024(9)
C111 0.0183(12) 0.0230(14) 0.0140(13) -0.0002(11) -0.0029(10) -0.0088(10)
C112 0.0195(12) 0.0139(12) 0.0111(12) -0.0013(10) -0.0009(10) -0.0055(9)
C131 0.0149(11) 0.0130(12) 0.0111(12) -0.0005(10) -0.0014(9) -0.0026(9)
C151 0.0135(11) 0.0132(12) 0.0158(13) -0.0037(10) -0.0037(10) -0.0004(9)

loop_
_atom_type_symbol
_atom_type_description
_atom_type_scat_dispersion_real
_atom_type_scat_dispersion_imag
_atom_type_scat_source
C C 0.0033 0.0016 'International Tables Vol C Tables 4.2.6.8 and 6.1.1.4'
H H 0.0000 0.0000 'International Tables Vol C Tables 4.2.6.8 and 6.1.1.4'
Ag Ag -0.8971 1.1015 'International Tables Vol C Tables 4.2.6.8 and 6.1.1.4'
N N 0.0061 0.0033 'International Tables Vol C Tables 4.2.6.8 and 6.1.1.4'
O O 0.0106 0.0060 'International Tables Vol C Tables 4.2.6.8 and 6.1.1.4'
Tb Tb -0.1723 4.1537 'International Tables Vol C Tables 4.2.6.8 and 6.1.1.4'

loop_
_geom_angle_atom_site_label_1
_geom_angle_atom_site_label_2
_geom_angle_atom_site_label_3
_geom_angle
_geom_angle_site_symmetry_1
_geom_angle_site_symmetry_3
_geom_angle_publ_flag
O3 Tb1 O10 80.36(10) 2_776 . ?
O3 Tb1 O6 140.52(7) 2_776 . ?
O10 Tb1 O6 77.45(10) . . ?
O3 Tb1 O1 71.05(7) 2_776 . ?
O10 Tb1 O1 151.30(9) . . ?
O6 Tb1 O1 127.23(7) . . ?
O3 Tb1 O2 118.12(7) 2_776 . ?
O10 Tb1 O2 148.02(8) . . ?
O6 Tb1 O2 97.36(7) . . ?
O1 Tb1 O2 53.03(6) . . ?
O3 Tb1 O5 121.56(7) 2_776 . ?
O10 Tb1 O5 124.67(9) . . ?
O6 Tb1 O5 52.96(7) . . ?
O1 Tb1 O5 74.81(7) . . ?
O2 Tb1 O5 70.09(7) . . ?
O3 Tb1 O12 137.34(8) 2_776 . ?
O10 Tb1 O12 81.51(9) . . ?
O6 Tb1 O12 70.37(7) . . ?
O1 Tb1 O12 118.18(7) . . ?
O2 Tb1 O12 67.23(8) . . ?
O5 Tb1 O12 100.48(8) . . ?
O3 Tb1 O9 69.22(8) 2_776 . ?
O10 Tb1 O9 75.59(8) . . ?
O6 Tb1 O9 73.83(7) . . ?
O1 Tb1 O9 96.01(7) . . ?
O2 Tb1 O9 133.88(7) . . ?
O5 Tb1 O9 68.92(8) . . ?
O12 Tb1 O9 140.80(7) . . ?
O3 Tb1 O11 69.95(8) 2_776 . ?
O10 Tb1 O11 78.02(9) . . ?
O6 Tb1 O11 134.59(7) . . ?
O1 Tb1 O11 89.64(7) . . ?
O2 Tb1 O11 84.23(7) . . ?
O5 Tb1 O11 154.32(8) . . ?
O12 Tb1 O11 68.65(8) . . ?
O9 Tb1 O11 134.21(7) . . ?
O3 Tb1 C31 95.21(8) 2_776 . ?
O10 Tb1 C31 166.39(8) . . ?
O6 Tb1 C31 112.93(8) . . ?
O1 Tb1 C31 26.25(7) . . ?
O2 Tb1 C31 26.88(7) . . ?
O5 Tb1 C31 68.60(7) . . ?
O12 Tb1 C31 93.51(8) . . ?
O9 Tb1 C31 115.05(7) . . ?
O11 Tb1 C31 88.37(8) . . ?
O3 Tb1 C131 136.22(8) 2_776 . ?
O10 Tb1 C131 101.53(10) . . ?
O6 Tb1 C131 26.73(7) . . ?
O1 Tb1 C131 100.81(8) . . ?
O2 Tb1 C131 83.08(8) . . ?
O5 Tb1 C131 26.24(7) . . ?
O12 Tb1 C131 85.23(8) . . ?
O9 Tb1 C131 69.07(7) . . ?
O11 Tb1 C131 153.73(7) . . ?
C31 Tb1 C131 90.60(8) . . ?
N113 Ag1 N12 144.26(8) 1_454 . ?
N113 Ag1 N112 113.60(9) 1_454 2_567 ?
N12 Ag1 N112 102.07(9) . 2_567 ?
C31 O1 Tb1 93.26(15) . . ?
C31 O2 Tb1 92.20(16) . . ?
C51 O3 Tb1 155.95(19) . 2_776 ?
C131 O5 Tb1 92.50(16) . . ?
C131 O6 Tb1 93.37(15) . . ?
Tb1 O9 H11 118(3) . . ?
Tb1 O9 H12 120(2) . . ?
H11 O9 H12 114(4) . . ?
Tb1 O10 H13 134(3) . . ?
Tb1 O10 H14 112(5) . . ?
H13 O10 H14 104(3) . . ?
Tb1 O10 H14B 97.7(10) . . ?
H13 O10 H14B 102(3) . . ?
H14 O10 H14B 101(8) . . ?
Tb1 O11 H15 102(3) . . ?
Tb1 O11 H16 115(3) . . ?
H15 O11 H16 104(4) . . ?
Tb1 O12 H17 111(3) . . ?
Tb1 O12 H18 133(3) . . ?
H17 O12 H18 112(4) . . ?
C11 N11 C12 104.7(2) . . ?
C11 N11 C1 126.9(2) . . ?
C12 N11 C1 128.3(2) . . ?
C11 N12 N13 108.3(2) . . ?
C11 N12 Ag1 128.6(2) . . ?
N13 N12 Ag1 122.43(16) . . ?
C12 N13 N12 105.8(2) . . ?
C112 N111 C111 105.8(2) . . ?
C112 N111 C101 125.9(2) . . ?
C111 N111 C101 128.3(2) . . ?
C111 N112 N113 107.4(2) . . ?
C111 N112 Ag1 128.22(19) . 2_567 ?
N113 N112 Ag1 124.39(17) . 2_567 ?
C112 N113 N112 107.4(2) . . ?
C112 N113 Ag1 130.47(19) . 1_656 ?
N112 N113 Ag1 121.99(16) . 1_656 ?
C2 C1 C6 121.2(2) . . ?
C2 C1 N11 120.9(2) . . ?
C6 C1 N11 118.0(2) . . ?
C1 C2 C3 118.9(2) . . ?
C1 C2 H1 120.5 . . ?
C3 C2 H1 120.5 . . ?
C2 C3 C4 120.7(2) . . ?
C2 C3 C31 118.8(2) . . ?
C4 C3 C31 120.5(2) . . ?
C5 C4 C3 119.4(2) . . ?
C5 C4 H2 120.3 . . ?
C3 C4 H2 120.3 . . ?
C6 C5 C4 119.6(2) . . ?
C6 C5 C51 119.0(2) . . ?
C4 C5 C51 121.4(2) . . ?
C1 C6 C5 120.2(3) . . ?
C1 C6 H3 119.9 . . ?
C5 C6 H3 119.9 . . ?
N12 C11 N11 109.9(2) . . ?
N12 C11 H4 125.1 . . ?
N11 C11 H4 125.1 . . ?
N13 C12 N11 111.2(2) . . ?
N13 C12 H5 124.4 . . ?
N11 C12 H5 124.4 . . ?
O1 C31 O2 121.0(2) . . ?
O1 C31 C3 119.8(2) . . ?
O2 C31 C3 119.2(2) . . ?
O1 C31 Tb1 60.49(14) . . ?
O2 C31 Tb1 60.92(14) . . ?
C3 C31 Tb1 173.01(17) . . ?
O3 C51 O4 125.6(2) . . ?
O3 C51 C5 115.3(2) . . ?
O4 C51 C5 119.1(2) . . ?
C102 C101 C106 122.8(2) . . ?
C102 C101 N111 118.3(2) . . ?
C106 C101 N111 118.9(2) . . ?
C101 C102 C103 118.5(2) . . ?
C101 C102 H6 120.8 . . ?
C103 C102 H6 120.8 . . ?
C102 C103 C104 119.9(2) . . ?
C102 C103 C131 119.0(2) . . ?
C104 C103 C131 121.1(2) . . ?
C105 C104 C103 120.6(2) . . ?
C105 C104 H7 119.7 . . ?
C103 C104 H7 119.7 . . ?
C106 C105 C104 119.3(2) . . ?
C106 C105 C151 119.0(2) . . ?
C104 C105 C151 121.7(2) . . ?
C101 C106 C105 118.9(2) . . ?
C101 C106 H8 120.5 . . ?
C105 C106 H8 120.5 . . ?
N112 C111 N111 109.9(2) . . ?
N112 C111 H9 125.1 . . ?
N111 C111 H9 125.1 . . ?
N113 C112 N111 109.5(2) . . ?
N113 C112 H10 125.2 . . ?
N111 C112 H10 125.2 . . ?
O5 C131 O6 121.2(2) . . ?
O5 C131 C103 119.7(2) . . ?
O6 C131 C103 119.2(2) . . ?
O5 C131 Tb1 61.27(14) . . ?
O6 C131 Tb1 59.90(13) . . ?
C103 C131 Tb1 178.64(19) . . ?
O7 C151 O8 125.7(3) . . ?
O7 C151 C105 118.3(2) . . ?
O8 C151 C105 116.0(2) . . ?

loop_
_geom_bond_atom_site_label_1
_geom_bond_atom_site_label_2
_geom_bond_distance
_geom_bond_site_symmetry_2
_geom_bond_publ_flag
Tb1 O3 2.284(2) 2_776 ?
Tb1 O10 2.350(2) . ?
Tb1 O6 2.445(2) . ?
Tb1 O1 2.457(2) . ?
Tb1 O2 2.465(2) . ?
Tb1 O5 2.477(2) . ?
Tb1 O12 2.506(2) . ?
Tb1 O9 2.524(2) . ?
Tb1 O11 2.545(2) . ?
Tb1 C31 2.819(3) . ?
Tb1 C131 2.822(3) . ?
Ag1 N113 2.153(2) 1_454 ?
Ag1 N12 2.161(2) . ?
Ag1 N112 2.319(2) 2_567 ?
O1 C31 1.249(3) . ?
O2 C31 1.275(3) . ?
O3 C51 1.247(3) . ?
O3 Tb1 2.2845(19) 2_776 ?
O4 C51 1.247(3) . ?
O5 C131 1.249(3) . ?
O6 C131 1.271(3) . ?
O7 C151 1.254(3) . ?
O8 C151 1.262(3) . ?
O9 H11 0.827(18) . ?
O9 H12 0.820(10) . ?
O10 H13 0.833(18) . ?
O10 H14 0.828(10) . ?
O10 H14B 0.834(19) . ?
O11 H15 0.803(19) . ?
O11 H16 0.832(19) . ?
O12 H17 0.821(19) . ?
O12 H18 0.839(19) . ?
N11 C11 1.347(4) . ?
N11 C12 1.368(3) . ?
N11 C1 1.431(3) . ?
N12 C11 1.308(3) . ?
N12 N13 1.384(3) . ?
N13 C12 1.300(3) . ?
N111 C112 1.352(4) . ?
N111 C111 1.360(3) . ?
N111 C101 1.437(3) . ?
N112 C111 1.299(4) . ?
N112 N113 1.382(3) . ?
N112 Ag1 2.319(2) 2_567 ?
N113 C112 1.311(3) . ?
N113 Ag1 2.153(2) 1_656 ?
C1 C2 1.376(4) . ?
C1 C6 1.386(4) . ?
C2 C3 1.393(4) . ?
C2 H1 0.9500 . ?
C3 C4 1.402(3) . ?
C3 C31 1.502(4) . ?
C4 C5 1.394(4) . ?
C4 H2 0.9500 . ?
C5 C6 1.388(4) . ?
C5 C51 1.522(3) . ?
C6 H3 0.9500 . ?
C11 H4 0.9500 . ?
C12 H5 0.9500 . ?
C101 C102 1.376(4) . ?
C101 C106 1.381(4) . ?
C102 C103 1.393(3) . ?
C102 H6 0.9500 . ?
C103 C104 1.398(4) . ?
C103 C131 1.496(3) . ?
C104 C105 1.396(4) . ?
C104 H7 0.9500 . ?
C105 C106 1.394(4) . ?
C105 C151 1.514(4) . ?
C106 H8 0.9500 . ?
C111 H9 0.9500 . ?
C112 H10 0.9500 . ?

loop_
_geom_torsion_atom_site_label_1
_geom_torsion_atom_site_label_2
_geom_torsion_atom_site_label_3
_geom_torsion_atom_site_label_4
_geom_torsion
_geom_torsion_site_symmetry_1
_geom_torsion_site_symmetry_2
_geom_torsion_site_symmetry_3
_geom_torsion_site_symmetry_4
_geom_torsion_publ_flag
O3 Tb1 O1 C31 -155.93(17) 2_776 . . . ?
O10 Tb1 O1 C31 -150.71(17) . . . . ?
O6 Tb1 O1 C31 64.24(18) . . . . ?
O2 Tb1 O1 C31 -4.00(14) . . . . ?
O5 Tb1 O1 C31 72.27(16) . . . . ?
O12 Tb1 O1 C31 -21.65(18) . . . . ?
O9 Tb1 O1 C31 138.49(16) . . . . ?
O11 Tb1 O1 C31 -87.05(16) . . . . ?
C131 Tb1 O1 C31 68.71(16) . . . . ?
O3 Tb1 O2 C31 34.23(17) 2_776 . . . ?
O10 Tb1 O2 C31 154.06(19) . . . . ?
O6 Tb1 O2 C31 -127.87(15) . . . . ?
O1 Tb1 O2 C31 3.91(14) . . . . ?
O5 Tb1 O2 C31 -81.72(15) . . . . ?
O12 Tb1 O2 C31 167.06(17) . . . . ?
O9 Tb1 O2 C31 -53.25(18) . . . . ?
O11 Tb1 O2 C31 97.82(15) . . . . ?
C131 Tb1 O2 C31 -105.23(16) . . . . ?
O3 Tb1 O5 C131 132.11(15) 2_776 . . . ?
O10 Tb1 O5 C131 31.40(19) . . . . ?
O6 Tb1 O5 C131 -0.06(15) . . . . ?
O1 Tb1 O5 C131 -172.06(17) . . . . ?
O2 Tb1 O5 C131 -116.43(17) . . . . ?
O12 Tb1 O5 C131 -55.48(17) . . . . ?
O9 Tb1 O5 C131 85.18(16) . . . . ?
O11 Tb1 O5 C131 -117.47(19) . . . . ?
C31 Tb1 O5 C131 -145.15(17) . . . . ?
O3 Tb1 O6 C131 -96.55(18) 2_776 . . . ?
O10 Tb1 O6 C131 -153.85(17) . . . . ?
O1 Tb1 O6 C131 9.78(19) . . . . ?
O2 Tb1 O6 C131 58.21(16) . . . . ?
O5 Tb1 O6 C131 0.06(14) . . . . ?
O12 Tb1 O6 C131 120.80(17) . . . . ?
O9 Tb1 O6 C131 -75.44(16) . . . . ?
O11 Tb1 O6 C131 147.36(15) . . . . ?
C31 Tb1 O6 C131 35.41(17) . . . . ?
N113 Ag1 N12 C11 8.7(3) 1_454 . . . ?
N112 Ag1 N12 C11 -174.9(2) 2_567 . . . ?
N113 Ag1 N12 N13 178.51(17) 1_454 . . . ?
N112 Ag1 N12 N13 -5.1(2) 2_567 . . . ?
C11 N12 N13 C12 -0.2(3) . . . . ?
Ag1 N12 N13 C12 -171.77(17) . . . . ?
C111 N112 N113 C112 0.1(3) . . . . ?
Ag1 N112 N113 C112 178.79(18) 2_567 . . . ?
C111 N112 N113 Ag1 -176.62(19) . . . 1_656 ?
Ag1 N112 N113 Ag1 2.1(3) 2_567 . . 1_656 ?
C11 N11 C1 C2 175.7(3) . . . . ?
C12 N11 C1 C2 -8.3(4) . . . . ?
C11 N11 C1 C6 -4.9(4) . . . . ?
C12 N11 C1 C6 171.1(2) . . . . ?
C6 C1 C2 C3 -1.6(4) . . . . ?
N11 C1 C2 C3 177.7(2) . . . . ?
C1 C2 C3 C4 2.0(4) . . . . ?
C1 C2 C3 C31 -178.5(2) . . . . ?
C2 C3 C4 C5 -0.6(4) . . . . ?
C31 C3 C4 C5 179.9(2) . . . . ?
C3 C4 C5 C6 -1.3(4) . . . . ?
C3 C4 C5 C51 177.0(2) . . . . ?
C2 C1 C6 C5 -0.2(4) . . . . ?
N11 C1 C6 C5 -179.6(2) . . . . ?
C4 C5 C6 C1 1.7(4) . . . . ?
C51 C5 C6 C1 -176.6(2) . . . . ?
N13 N12 C11 N11 0.8(3) . . . . ?
Ag1 N12 C11 N11 171.75(17) . . . . ?
C12 N11 C11 N12 -1.1(3) . . . . ?
C1 N11 C11 N12 175.7(2) . . . . ?
N12 N13 C12 N11 -0.5(3) . . . . ?
C11 N11 C12 N13 1.0(3) . . . . ?
C1 N11 C12 N13 -175.7(2) . . . . ?
Tb1 O1 C31 O2 7.2(3) . . . . ?
Tb1 O1 C31 C3 -172.0(2) . . . . ?
Tb1 O2 C31 O1 -7.2(3) . . . . ?
Tb1 O2 C31 C3 172.0(2) . . . . ?
C2 C3 C31 O1 159.3(2) . . . . ?
C4 C3 C31 O1 -21.2(4) . . . . ?
C2 C3 C31 O2 -19.9(3) . . . . ?
C4 C3 C31 O2 159.6(2) . . . . ?
O3 Tb1 C31 O1 22.79(16) 2_776 . . . ?
O10 Tb1 C31 O1 93.0(4) . . . . ?
O6 Tb1 C31 O1 -128.87(15) . . . . ?
O2 Tb1 C31 O1 172.9(3) . . . . ?
O5 Tb1 C31 O1 -99.13(16) . . . . ?
O12 Tb1 C31 O1 160.98(16) . . . . ?
O9 Tb1 C31 O1 -46.68(17) . . . . ?
O11 Tb1 C31 O1 92.49(16) . . . . ?
C131 Tb1 C31 O1 -113.76(16) . . . . ?
O3 Tb1 C31 O2 -150.12(15) 2_776 . . . ?
O10 Tb1 C31 O2 -79.9(4) . . . . ?
O6 Tb1 C31 O2 58.21(16) . . . . ?
O1 Tb1 C31 O2 -172.9(3) . . . . ?
O5 Tb1 C31 O2 87.95(15) . . . . ?
O12 Tb1 C31 O2 -11.94(15) . . . . ?
O9 Tb1 C31 O2 140.40(14) . . . . ?
O11 Tb1 C31 O2 -80.43(15) . . . . ?
C131 Tb1 C31 O2 73.32(15) . . . . ?
Tb1 O3 C51 O4 -7.9(6) 2_776 . . . ?
Tb1 O3 C51 C5 172.9(3) 2_776 . . . ?
C6 C5 C51 O3 171.1(2) . . . . ?
C4 C5 C51 O3 -7.1(3) . . . . ?
C6 C5 C51 O4 -8.1(3) . . . . ?
C4 C5 C51 O4 173.7(2) . . . . ?
C112 N111 C101 C102 -50.0(3) . . . . ?
C111 N111 C101 C102 127.1(3) . . . . ?
C112 N111 C101 C106 128.8(3) . . . . ?
C111 N111 C101 C106 -54.2(4) . . . . ?
C106 C101 C102 C103 0.5(4) . . . . ?
N111 C101 C102 C103 179.2(2) . . . . ?
C101 C102 C103 C104 -0.5(4) . . . . ?
C101 C102 C103 C131 179.7(2) . . . . ?
C102 C103 C104 C105 0.6(4) . . . . ?
C131 C103 C104 C105 -179.7(2) . . . . ?
C103 C104 C105 C106 -0.5(4) . . . . ?
C103 C104 C105 C151 179.6(2) . . . . ?
C102 C101 C106 C105 -0.4(4) . . . . ?
N111 C101 C106 C105 -179.1(2) . . . . ?
C104 C105 C106 C101 0.5(4) . . . . ?
C151 C105 C106 C101 -179.6(2) . . . . ?
N113 N112 C111 N111 0.3(3) . . . . ?
Ag1 N112 C111 N111 -178.42(17) 2_567 . . . ?
C112 N111 C111 N112 -0.5(3) . . . . ?
C101 N111 C111 N112 -178.0(2) . . . . ?
N112 N113 C112 N111 -0.3(3) . . . . ?
Ag1 N113 C112 N111 175.94(17) 1_656 . . . ?
C111 N111 C112 N113 0.5(3) . . . . ?
C101 N111 C112 N113 178.1(2) . . . . ?
Tb1 O5 C131 O6 0.1(3) . . . . ?
Tb1 O5 C131 C103 -178.9(2) . . . . ?
Tb1 O6 C131 O5 -0.1(3) . . . . ?
Tb1 O6 C131 C103 178.9(2) . . . . ?
C102 C103 C131 O5 179.9(2) . . . . ?
C104 C103 C131 O5 0.1(4) . . . . ?
C102 C103 C131 O6 0.9(4) . . . . ?
C104 C103 C131 O6 -178.9(2) . . . . ?
O3 Tb1 C131 O5 -66.0(2) 2_776 . . . ?
O10 Tb1 C131 O5 -154.07(16) . . . . ?
O6 Tb1 C131 O5 179.9(3) . . . . ?
O1 Tb1 C131 O5 7.80(17) . . . . ?
O2 Tb1 C131 O5 58.01(16) . . . . ?
O12 Tb1 C131 O5 125.61(17) . . . . ?
O9 Tb1 C131 O5 -84.56(16) . . . . ?
O11 Tb1 C131 O5 119.7(2) . . . . ?
C31 Tb1 C131 O5 32.14(16) . . . . ?
O3 Tb1 C131 O6 114.09(16) 2_776 . . . ?
O10 Tb1 C131 O6 26.05(17) . . . . ?
O1 Tb1 C131 O6 -172.09(15) . . . . ?
O2 Tb1 C131 O6 -121.88(16) . . . . ?
O5 Tb1 C131 O6 -179.9(3) . . . . ?
O12 Tb1 C131 O6 -54.27(16) . . . . ?
O9 Tb1 C131 O6 95.56(16) . . . . ?
O11 Tb1 C131 O6 -60.2(3) . . . . ?
C31 Tb1 C131 O6 -147.74(16) . . . . ?
C106 C105 C151 O7 174.2(2) . . . . ?
C104 C105 C151 O7 -5.9(4) . . . . ?
C106 C105 C151 O8 -4.9(3) . . . . ?
C104 C105 C151 O8 175.0(2) . . . . ?
